data_4335007
loop_
_publ_author_name
'Vadapalli Chandrasekhar'
'Sakiat Hossain'
'Sourav Das'
'Sourav Biswas'
'Jean-Pascal Sutter'

_publ_section_title
;
 Rhombus-Shaped Tetranuclear [Ln4] Complexes [Ln = Dy(III) and Ho(III)]:
 Synthesis, Structure, and SMM Behavior
;
_journal_name_full 'Inorganic Chemistry'
_journal_page_first 6346
_journal_page_last 6353
_journal_paper_doi 10.1021/ic302848k
_journal_volume 52
_journal_year 2013
_chemical_formula_moiety 'C34 H22 Ho4 N8 O18, 6(CH3OH), 4(H2O)'
_chemical_formula_sum 'C40 H54 Ho4 N8 O28'
_chemical_formula_weight 1754.03
_chemical_name_systematic
; 
 ? 
;
_space_group_IT_number 2
_symmetry_cell_setting triclinic
_symmetry_space_group_name_Hall '-P 1'
_symmetry_space_group_name_H-M 'P -1'
_atom_sites_solution_hydrogens geom
_atom_sites_solution_primary direct
_atom_sites_solution_secondary difmap
_audit_creation_method SHELXL-97
_cell_angle_alpha 105.040(6)
_cell_angle_beta 91.041(7)
_cell_angle_gamma 104.007(7)
_cell_formula_units_Z 1
_cell_length_a 10.431(4)
_cell_length_b 11.430(4)
_cell_length_c 11.838(4)
_cell_measurement_temperature 100(2)
_cell_volume 1317.6(8)
_computing_cell_refinement 'Bruker SMART'
_computing_data_reduction 'Bruker SAINT'
_computing_molecular_graphics 'Bruker SHELXTL'
_computing_publication_material 'Bruker SHELXTL'
_computing_structure_refinement 'Bruker SHELXTL'
_computing_structure_solution 'Bruker SHELXTL'
_diffrn_ambient_temperature 100(2)
_diffrn_measured_fraction_theta_full 0.979
_diffrn_measured_fraction_theta_max 0.979
_diffrn_radiation_monochromator graphite
_diffrn_radiation_source 'fine-focus sealed tube'
_diffrn_radiation_type MoK\a
_diffrn_radiation_wavelength 0.71073
_diffrn_reflns_av_R_equivalents 0.0482
_diffrn_reflns_av_sigmaI/netI 0.1084
_diffrn_reflns_limit_h_max 7
_diffrn_reflns_limit_h_min -12
_diffrn_reflns_limit_k_max 13
_diffrn_reflns_limit_k_min -13
_diffrn_reflns_limit_l_max 14
_diffrn_reflns_limit_l_min -14
_diffrn_reflns_number 7042
_diffrn_reflns_theta_full 25.50
_diffrn_reflns_theta_max 25.50
_diffrn_reflns_theta_min 1.79
_exptl_absorpt_coefficient_mu 6.037
_exptl_absorpt_correction_T_max 0.547
_exptl_absorpt_correction_T_min 0.423
_exptl_absorpt_correction_type empirical
_exptl_absorpt_process_details SADABS
_exptl_crystal_colour red
_exptl_crystal_density_diffrn 2.186
_exptl_crystal_description block
_exptl_crystal_F_000 964
_exptl_crystal_size_max 0.15
_exptl_crystal_size_mid 0.12
_exptl_crystal_size_min 0.10
_refine_diff_density_max 3.733
_refine_diff_density_min -3.028
_refine_diff_density_rms 0.463
_refine_ls_extinction_method none
_refine_ls_goodness_of_fit_ref 1.052
_refine_ls_hydrogen_treatment constr
_refine_ls_matrix_type full
_refine_ls_number_parameters 351
_refine_ls_number_reflns 4809
_refine_ls_number_restraints 114
_refine_ls_restrained_S_all 1.111
_refine_ls_R_factor_all 0.1299
_refine_ls_R_factor_gt 0.0855
_refine_ls_shift/su_max 0.000
_refine_ls_shift/su_mean 0.000
_refine_ls_structure_factor_coef Fsqd
_refine_ls_weighting_details 'calc w=1/[\s^2^(Fo^2^)+(0.1596P)^2^+20.7035P] where P=(Fo^2^+2Fc^2^)/3'
_refine_ls_weighting_scheme calc
_refine_ls_wR_factor_gt 0.2179
_refine_ls_wR_factor_ref 0.2797
_reflns_number_gt 3116
_reflns_number_total 4809
_reflns_threshold_expression >2sigma(I)
_cod_data_source_file ic302848k_si_001_2.cif
_cod_data_source_block Complex2
_cod_database_code 4335007

loop_
_symmetry_equiv_pos_as_xyz
'x, y, z'
'-x, -y, -z'

loop_
_atom_site_label
_atom_site_type_symbol
_atom_site_fract_x
_atom_site_fract_y
_atom_site_fract_z
_atom_site_U_iso_or_equiv
_atom_site_adp_type
_atom_site_occupancy
_atom_site_symmetry_multiplicity
_atom_site_calc_flag
_atom_site_refinement_flags
Ho4 Ho 0.13101(10) 0.64757(9) 0.27260(8) 0.0267(3) Uani 1 1 d .
Ho3 Ho -0.03229(14) 0.35172(10) 0.03615(9) 0.0441(4) Uani 1 1 d .
O19 O 0.4802(9) 0.8592(9) 0.9682(10) 0.005(2) Uani 1 1 d U
N6 N 0.1096(16) 0.4165(15) 0.4137(14) 0.022(2) Uani 1 1 d .
O15 O 0.6944(11) 0.6118(11) 0.1971(10) 0.010(2) Uani 1 1 d .
N8 N 0.1599(16) 0.5436(15) 0.4358(14) 0.022(2) Uani 1 1 d .
O17 O 0.4809(11) 0.4567(11) 0.3993(10) 0.010(2) Uani 1 1 d U
O13 O 0.0524(12) 0.4291(12) 0.2338(12) 0.022(3) Uani 1 1 d U
O12 O 0.1910(13) 0.8553(13) 0.2738(12) 0.025(3) Uani 1 1 d U
O16 O 0.5480(11) 0.6769(11) 0.0968(10) 0.012(2) Uani 1 1 d U
O18 O 0.6732(18) 0.7357(16) 0.8130(17) 0.050(5) Uani 1 1 d .
C25 C 0.2213(19) 0.6095(18) 0.5344(18) 0.022(4) Uani 1 1 d U
H25 H 0.2360 0.5714 0.5922 0.027 Uiso 1 1 calc R
O14 O -0.1366(16) 0.1463(13) -0.0676(12) 0.033(4) Uani 1 1 d .
C28 C 0.353(2) 0.9978(19) 0.5736(17) 0.022(4) Uani 1 1 d .
C24 C 0.063(2) 0.369(2) 0.3080(19) 0.026(4) Uani 1 1 d U
C27 C 0.2825(19) 0.9096(19) 0.4725(18) 0.023(4) Uani 1 1 d U
C31 C 0.394(2) 1.129(2) 0.574(2) 0.036(5) Uani 1 1 d U
H31 H 0.4441 1.1895 0.6382 0.044 Uiso 1 1 calc R
N5 N -0.0507(17) 0.1958(18) 0.1509(15) 0.029(4) Uani 1 1 d .
C23 C -0.1242(19) -0.0162(19) 0.1635(18) 0.023(4) Uani 1 1 d U
H23 H -0.1666 -0.0999 0.1287 0.027 Uiso 1 1 calc R
C29 C 0.382(2) 0.951(2) 0.668(2) 0.031(5) Uani 1 1 d .
H29 H 0.4299 1.0046 0.7372 0.037 Uiso 1 1 calc R
N7 N 0.2392(17) 0.7861(16) 0.4626(16) 0.028(4) Uani 1 1 d .
C18 C -0.1716(18) 0.0404(18) -0.0238(17) 0.020(4) Uani 1 1 d U
H18A H -0.1377 -0.0264 -0.0716 0.024 Uiso 1 1 calc R
H18B H -0.2674 0.0110 -0.0286 0.024 Uiso 1 1 calc R
C36 C 0.417(3) 0.607(3) 0.040(3) 0.077(10) Uani 1 1 d U
H36A H 0.3517 0.6144 0.0959 0.115 Uiso 1 1 calc R
H36B H 0.4153 0.5202 0.0088 0.115 Uiso 1 1 calc R
H36C H 0.3961 0.6399 -0.0232 0.115 Uiso 1 1 calc R
C20 C -0.0002(19) 0.2324(19) 0.2622(18) 0.023(4) Uani 1 1 d U
C35 C 0.697(4) 0.556(3) 0.253(3) 0.074(10) Uani 1 1 d .
C32 C 0.356(2) 1.159(2) 0.4783(19) 0.027(5) Uani 1 1 d U
H32 H 0.3754 1.2430 0.4803 0.033 Uiso 1 1 calc R
C22 C -0.070(2) 0.018(2) 0.2774(18) 0.028(5) Uani 1 1 d .
H22 H -0.0769 -0.0409 0.3199 0.034 Uiso 1 1 calc R
C30 C 0.3381(18) 0.8221(18) 0.6574(17) 0.021(4) Uani 1 1 d .
H30 H 0.3569 0.7916 0.7197 0.025 Uiso 1 1 calc R
C34 C 0.253(2) 0.946(2) 0.3709(18) 0.026(3) Uani 1 1 d .
C33 C 0.2883(19) 1.0718(19) 0.3758(19) 0.026(3) Uani 1 1 d U
H33 H 0.2676 1.0986 0.3116 0.031 Uiso 1 1 calc R
C26 C 0.2660(19) 0.7377(19) 0.5547(18) 0.025(4) Uani 1 1 d U
C19 C -0.1179(19) 0.070(2) 0.0979(17) 0.024(4) Uani 1 1 d .
C21 C -0.004(2) 0.1457(19) 0.3289(19) 0.027(5) Uani 1 1 d U
H21 H 0.0363 0.1718 0.4051 0.032 Uiso 1 1 calc R
O20 O 0.162(3) 0.587(3) 0.077(3) 0.115(10) Uani 1 1 d U
O22 O 0.037(4) 0.386(4) -0.135(3) 0.145(13) Uani 1 1 d U
O27 O -0.0548(13) 0.6628(13) 0.3801(13) 0.028(3) Uani 1 1 d .
O31 O 0.3469(14) 0.6198(16) 0.2679(13) 0.044(5) Uani 1 1 d .
O26 O -0.2326(18) 0.3479(16) 0.1343(15) 0.045(4) Uani 1 1 d .
O30 O 0.177(2) 0.3083(16) 0.0293(16) 0.056(6) Uani 1 1 d .
C37 C 0.476(3) 0.495(3) 0.341(3) 0.066(9) Uani 1 1 d .
H37A H 0.4188 0.5495 0.3600 0.099 Uiso 1 1 calc R
H37B H 0.4425 0.4320 0.2683 0.099 Uiso 1 1 calc R
H37C H 0.5636 0.5422 0.3326 0.099 Uiso 1 1 calc R

loop_
_atom_site_aniso_label
_atom_site_aniso_U_11
_atom_site_aniso_U_22
_atom_site_aniso_U_33
_atom_site_aniso_U_23
_atom_site_aniso_U_13
_atom_site_aniso_U_12
Ho4 0.0427(6) 0.0233(6) 0.0081(5) 0.0084(4) -0.0019(4) -0.0067(4)
Ho3 0.0919(10) 0.0202(6) 0.0100(6) 0.0083(4) -0.0123(6) -0.0078(6)
O19 0.000(2) 0.000(2) 0.017(2) 0.0117(12) 0.0043(11) -0.0084(11)
N6 0.029(6) 0.023(6) 0.010(6) 0.003(5) 0.001(5) 0.003(5)
O15 0.008(5) 0.022(7) 0.008(6) 0.012(5) 0.004(5) 0.007(5)
N8 0.029(6) 0.023(6) 0.010(6) 0.003(5) 0.001(5) 0.003(5)
O17 0.016(3) 0.016(3) 0.005(3) 0.0155(12) 0.0047(11) 0.0011(12)
O13 0.022(3) 0.022(3) 0.022(3) 0.0066(13) 0.0023(11) 0.0054(13)
O12 0.025(3) 0.025(3) 0.025(3) 0.0068(13) 0.0020(11) 0.0059(13)
O16 0.012(3) 0.012(3) 0.011(3) 0.0035(12) 0.0015(11) 0.0027(12)
O18 0.061(11) 0.039(11) 0.054(12) 0.024(9) 0.023(9) 0.008(9)
C25 0.022(4) 0.022(4) 0.022(4) 0.0065(15) 0.0018(11) 0.0055(15)
O14 0.058(10) 0.021(8) 0.016(8) 0.015(6) -0.006(7) -0.009(7)
C28 0.032(10) 0.027(11) 0.012(10) 0.016(9) 0.004(8) 0.003(9)
C24 0.026(5) 0.026(5) 0.026(5) 0.0069(16) 0.0023(12) 0.0066(16)
C27 0.023(4) 0.023(4) 0.023(4) 0.0066(15) 0.0020(11) 0.0059(15)
C31 0.036(5) 0.036(5) 0.036(5) 0.0097(18) 0.0032(12) 0.0092(17)
N5 0.034(10) 0.047(12) 0.016(9) 0.015(8) 0.016(8) 0.020(9)
C23 0.023(4) 0.023(4) 0.022(4) 0.0063(15) 0.0021(11) 0.0057(15)
C29 0.033(11) 0.028(12) 0.028(12) 0.000(10) 0.001(9) 0.011(10)
N7 0.033(9) 0.019(9) 0.028(10) 0.007(8) 0.005(8) -0.003(7)
C18 0.020(4) 0.020(4) 0.020(4) 0.0055(15) 0.0020(11) 0.0051(15)
C36 0.077(10) 0.077(10) 0.076(10) 0.021(3) 0.0067(14) 0.019(3)
C20 0.023(4) 0.023(4) 0.023(4) 0.0064(15) 0.0022(11) 0.0055(15)
C35 0.11(3) 0.06(2) 0.023(16) -0.014(15) -0.042(17) 0.02(2)
C32 0.028(5) 0.027(5) 0.027(5) 0.0076(16) 0.0026(12) 0.0068(16)
C22 0.027(11) 0.043(13) 0.025(12) 0.012(10) 0.016(9) 0.023(10)
C30 0.022(9) 0.021(10) 0.012(10) 0.008(8) -0.007(7) -0.010(8)
C34 0.026(3) 0.026(3) 0.026(3) 0.0071(13) 0.0023(11) 0.0061(13)
C33 0.026(3) 0.026(3) 0.026(3) 0.0071(13) 0.0023(11) 0.0061(13)
C26 0.025(4) 0.025(4) 0.025(4) 0.0069(16) 0.0022(12) 0.0060(15)
C19 0.019(9) 0.033(12) 0.013(10) 0.003(9) -0.004(8) -0.006(8)
C21 0.027(5) 0.027(5) 0.027(5) 0.0076(16) 0.0022(12) 0.0069(16)
O20 0.115(10) 0.115(10) 0.115(10) 0.031(3) 0.0099(14) 0.030(3)
O22 0.144(13) 0.145(13) 0.144(13) 0.040(4) 0.0122(16) 0.037(3)
O27 0.029(7) 0.019(7) 0.030(8) 0.011(6) 0.007(6) -0.006(6)
O31 0.024(8) 0.057(11) 0.027(9) -0.010(8) 0.016(7) -0.013(7)
O26 0.065(11) 0.034(10) 0.035(10) 0.009(8) -0.017(8) 0.013(9)
O30 0.086(14) 0.030(10) 0.040(11) 0.007(8) 0.038(10) -0.010(9)
C37 0.07(2) 0.09(3) 0.07(2) 0.05(2) 0.014(17) 0.034(19)

loop_
_atom_type_symbol
_atom_type_description
_atom_type_scat_dispersion_real
_atom_type_scat_dispersion_imag
_atom_type_scat_source
C C 0.0033 0.0016 'International Tables Vol C Tables 4.2.6.8 and 6.1.1.4'
H H 0.0000 0.0000 'International Tables Vol C Tables 4.2.6.8 and 6.1.1.4'
N N 0.0061 0.0033 'International Tables Vol C Tables 4.2.6.8 and 6.1.1.4'
O O 0.0106 0.0060 'International Tables Vol C Tables 4.2.6.8 and 6.1.1.4'
Ho Ho -0.2175 4.6783 'International Tables Vol C Tables 4.2.6.8 and 6.1.1.4'
Cl Cl 0.1484 0.1585 'International Tables Vol C Tables 4.2.6.8 and 6.1.1.4'

loop_
_geom_angle_atom_site_label_1
_geom_angle_atom_site_label_2
_geom_angle_atom_site_label_3
_geom_angle
_geom_angle_site_symmetry_1
_geom_angle_site_symmetry_3
O22 Ho4 O20 59.5(11) 2_565 .
O22 Ho4 O12 89.3(10) 2_565 .
O20 Ho4 O12 91.0(9) . .
O22 Ho4 O31 134.7(10) 2_565 .
O20 Ho4 O31 75.4(8) . .
O12 Ho4 O31 95.9(5) . .
O22 Ho4 O13 80.7(10) 2_565 .
O20 Ho4 O13 79.7(9) . .
O12 Ho4 O13 168.8(5) . .
O31 Ho4 O13 87.8(5) . .
O22 Ho4 O27 75.5(10) 2_565 .
O20 Ho4 O27 134.5(8) . .
O12 Ho4 O27 95.2(5) . .
O31 Ho4 O27 147.8(6) . .
O13 Ho4 O27 87.1(4) . .
O22 Ho4 N7 143.5(10) 2_565 .
O20 Ho4 N7 142.9(9) . .
O12 Ho4 N7 67.2(5) . .
O31 Ho4 N7 77.4(5) . .
O13 Ho4 N7 124.0(5) . .
O27 Ho4 N7 79.3(5) . .
O22 Ho4 N8 132.8(10) 2_565 .
O20 Ho4 N8 130.1(8) . .
O12 Ho4 N8 130.2(5) . .
O31 Ho4 N8 73.8(6) . .
O13 Ho4 N8 61.0(5) . .
O27 Ho4 N8 76.0(5) . .
N7 Ho4 N8 63.0(5) . .
O22 Ho4 Ho3 50.9(9) 2_565 .
O20 Ho4 Ho3 49.2(8) . .
O12 Ho4 Ho3 132.5(4) . .
O31 Ho4 Ho3 96.9(4) . .
O13 Ho4 Ho3 36.3(3) . .
O27 Ho4 Ho3 97.6(3) . .
N7 Ho4 Ho3 160.3(4) . .
N8 Ho4 Ho3 97.3(4) . .
O22 Ho4 Ho3 33.2(9) 2_565 2_565
O20 Ho4 Ho3 32.7(7) . 2_565
O12 Ho4 Ho3 75.3(4) . 2_565
O31 Ho4 Ho3 105.4(4) . 2_565
O13 Ho4 Ho3 93.5(3) . 2_565
O27 Ho4 Ho3 106.6(4) . 2_565
N7 Ho4 Ho3 142.4(4) . 2_565
N8 Ho4 Ho3 154.5(4) . 2_565
Ho3 Ho4 Ho3 57.18(4) . 2_565
O20 Ho3 O22 60.5(12) 2_565 .
O20 Ho3 O14 87.3(9) 2_565 .
O22 Ho3 O14 88.2(10) . .
O20 Ho3 O13 133.6(8) 2_565 .
O22 Ho3 O13 135.2(10) . .
O14 Ho3 O13 128.5(5) . .
O20 Ho3 O30 136.7(9) 2_565 .
O22 Ho3 O30 76.2(10) . .
O14 Ho3 O30 91.7(6) . .
O13 Ho3 O30 77.8(5) . .
O20 Ho3 O26 75.7(9) 2_565 .
O22 Ho3 O26 136.1(10) . .
O14 Ho3 O26 85.7(6) . .
O13 Ho3 O26 78.6(5) . .
O30 Ho3 O26 147.3(6) . .
O20 Ho3 N5 139.2(9) 2_565 .
O22 Ho3 N5 140.9(10) . .
O14 Ho3 N5 65.1(5) . .
O13 Ho3 N5 63.4(5) . .
O30 Ho3 N5 76.5(6) . .
O26 Ho3 N5 72.9(5) . .
O20 Ho3 O20 90.5(10) 2_565 .
O22 Ho3 O20 69.2(11) . .
O14 Ho3 O20 155.0(7) . .
O13 Ho3 O20 68.6(7) . .
O30 Ho3 O20 73.1(7) . .
O26 Ho3 O20 117.9(7) . .
N5 Ho3 O20 127.2(8) . .
O20 Ho3 Ho3 52.4(8) 2_565 2_565
O22 Ho3 Ho3 54.2(9) . 2_565
O14 Ho3 Ho3 133.6(3) . 2_565
O13 Ho3 Ho3 97.8(3) . 2_565
O30 Ho3 Ho3 102.6(4) . 2_565
O26 Ho3 Ho3 102.6(4) . 2_565
N5 Ho3 Ho3 161.1(4) . 2_565
O20 Ho3 Ho3 38.0(6) . 2_565
O20 Ho3 Ho4 104.4(8) 2_565 .
O22 Ho3 Ho4 106.0(10) . .
O14 Ho3 Ho4 164.8(3) . .
O13 Ho3 Ho4 36.4(3) . .
O30 Ho3 Ho4 86.4(4) . .
O26 Ho3 Ho4 87.8(4) . .
N5 Ho3 Ho4 99.8(4) . .
O20 Ho3 Ho4 37.2(6) . .
Ho3 Ho3 Ho4 61.42(4) 2_565 .
O20 Ho3 Ho4 33.7(8) 2_565 2_565
O22 Ho3 Ho4 33.4(9) . 2_565
O14 Ho3 Ho4 72.2(3) . 2_565
O13 Ho3 Ho4 159.2(3) . 2_565
O30 Ho3 Ho4 105.7(4) . 2_565
O26 Ho3 Ho4 104.4(4) . 2_565
N5 Ho3 Ho4 137.4(4) . 2_565
O20 Ho3 Ho4 92.5(6) . 2_565
Ho3 Ho3 Ho4 61.40(3) 2_565 2_565
Ho4 Ho3 Ho4 122.82(4) . 2_565
C24 N6 N8 110.4(17) . .
C25 N8 N6 121.3(17) . .
C25 N8 Ho4 120.1(14) . .
N6 N8 Ho4 118.6(11) . .
C24 O13 Ho3 129.0(13) . .
C24 O13 Ho4 123.7(13) . .
Ho3 O13 Ho4 107.3(5) . .
C34 O12 Ho4 121.4(12) . .
N8 C25 C26 120(2) . .
C18 O14 Ho3 127.7(12) . .
C27 C28 C29 116.7(19) . .
C27 C28 C31 118.8(18) . .
C29 C28 C31 124(2) . .
N6 C24 O13 126(2) . .
N6 C24 C20 121(2) . .
O13 C24 C20 112.6(18) . .
N7 C27 C28 123.9(19) . .
N7 C27 C34 114.7(19) . .
C28 C27 C34 121.4(19) . .
C32 C31 C28 117(2) . .
C20 N5 C19 120.9(18) . .
C20 N5 Ho3 119.8(14) . .
C19 N5 Ho3 119.2(13) . .
C22 C23 C19 122(2) . .
C30 C29 C28 119(2) . .
C27 N7 C26 120.5(18) . .
C27 N7 Ho4 118.1(14) . .
C26 N7 Ho4 121.2(13) . .
O14 C18 C19 111.0(16) . .
N5 C20 C21 121.5(19) . .
N5 C20 C24 114.9(19) . .
C21 C20 C24 123.6(19) . .
C31 C32 C33 125(2) . .
C23 C22 C21 118(2) . .
C29 C30 C26 121.9(19) . .
O12 C34 C33 123.1(19) . .
O12 C34 C27 118.6(19) . .
C33 C34 C27 118(2) . .
C34 C33 C32 119(2) . .
C25 C26 N7 116.0(19) . .
C25 C26 C30 126(2) . .
N7 C26 C30 117.8(18) . .
C23 C19 N5 118.0(18) . .
C23 C19 C18 125.5(19) . .
N5 C19 C18 116.5(18) . .
C20 C21 C22 119(2) . .
Ho3 O20 Ho4 113.6(12) 2_565 .
Ho3 O20 Ho3 89.5(10) 2_565 .
Ho4 O20 Ho3 93.6(10) . .
Ho3 O22 Ho4 113.4(15) . 2_565

loop_
_geom_bond_atom_site_label_1
_geom_bond_atom_site_label_2
_geom_bond_distance
_geom_bond_site_symmetry_2
Ho4 O22 2.27(4) 2_565
Ho4 O20 2.29(3) .
Ho4 O12 2.300(14) .
Ho4 O31 2.349(15) .
Ho4 O13 2.349(13) .
Ho4 O27 2.354(13) .
Ho4 N7 2.456(18) .
Ho4 N8 2.564(16) .
Ho4 Ho3 3.7812(17) .
Ho4 Ho3 3.7817(19) 2_565
Ho3 O20 2.23(3) 2_565
Ho3 O22 2.26(4) .
Ho3 O14 2.329(15) .
Ho3 O13 2.347(14) .
Ho3 O30 2.35(2) .
Ho3 O26 2.406(19) .
Ho3 N5 2.482(18) .
Ho3 O20 2.87(3) .
Ho3 Ho3 3.619(2) 2_565
Ho3 Ho4 3.7817(19) 2_565
N6 C24 1.26(3) .
N6 N8 1.37(2) .
O15 C35 1.04(4) .
N8 C25 1.27(3) .
O17 C37 0.91(3) .
O13 C24 1.26(2) .
O12 C34 1.36(2) .
O16 C36 1.46(4) .
C25 C26 1.38(3) .
O14 C18 1.41(2) .
C28 C27 1.41(3) .
C28 C29 1.42(3) .
C28 C31 1.45(3) .
C24 C20 1.49(3) .
C27 N7 1.35(3) .
C27 C34 1.42(3) .
C31 C32 1.35(3) .
N5 C20 1.33(3) .
N5 C19 1.41(3) .
C23 C22 1.37(3) .
C23 C19 1.40(3) .
C29 C30 1.40(3) .
N7 C26 1.40(3) .
C18 C19 1.46(3) .
C20 C21 1.41(3) .
C32 C33 1.40(3) .
C22 C21 1.42(3) .
C30 C26 1.41(3) .
C34 C33 1.38(3) .
O20 Ho3 2.23(3) 2_565
O22 Ho4 2.27(4) 2_565
